data_1560162
loop_
_publ_author_name
'Wang, Chi-Hsien'
'Chen, Kai-Jen'
'Wu, Tsung-Huan'
'Chang, Hung-Kai'
'Tsuchido, Yoshitaka'
'Sei, Yoshihisa'
'Chen, Pei-Lin'
'Horie, Masaki'

_publ_section_title
;
 Ring rotation of ferrocene in interlocked molecules in single crystals
;
_journal_issue 11
_journal_name_full 'Chemical Science'
_journal_page_first 3871
_journal_page_last 3875
_journal_paper_doi 10.1039/D0SC06876D
_journal_volume 12
_journal_year 2021
_chemical_formula_moiety 'C19 H22 Fe N, F6 P, C28 H40 O10'
_chemical_formula_sum 'C47 H62 F6 Fe N O10 P'
_chemical_formula_weight 1001.83
_chemical_name_systematic '[N-(4-methylbenzyl)ammoniumethylferrocene hexafluorophosphate][dibenzo[30]crown-10 ether]'
_space_group_crystal_system triclinic
_space_group_IT_number 2
_space_group_name_Hall '-P 1'
_space_group_name_H-M_alt 'P -1'
_symmetry_Int_Tables_number 2
_atom_sites_solution_primary iterative
_audit_creation_date 2019-09-14
_audit_creation_method
;
Olex2 1.2
(compiled 2018.05.29 svn.r3508 for OlexSys, GUI svn.r5506)
;
_audit_update_record
;
2020-09-24 deposited with the CCDC.	2021-01-22 downloaded from the CCDC.
;
_cell_angle_alpha 83.330(2)
_cell_angle_beta 81.460(2)
_cell_angle_gamma 76.478(2)
_cell_formula_units_Z 2
_cell_length_a 11.2892(2)
_cell_length_b 11.3208(3)
_cell_length_c 19.2519(4)
_cell_measurement_reflns_used 20371
_cell_measurement_temperature 153(2)
_cell_measurement_theta_max 76.3930
_cell_measurement_theta_min 3.9980
_cell_volume 2357.22(9)
_computing_cell_refinement 'CrysAlisPro 1.171.40.54a (Rigaku OD, 2019)'
_computing_data_collection 'CrysAlisPro 1.171.40.54a (Rigaku OD, 2019)'
_computing_data_reduction 'CrysAlisPro 1.171.40.54a (Rigaku OD, 2019)'
_computing_molecular_graphics 'Olex2 (Dolomanov et al., 2009)'
_computing_publication_material 'Olex2 (Dolomanov et al., 2009)'
_computing_structure_refinement 'olex2.refine (Bourhis et al., 2015)'
_computing_structure_solution 'olex2.solve (Bourhis et al., 2015)'
_diffrn_ambient_temperature 153(2)
_diffrn_detector 'CCD plate'
_diffrn_detector_area_resol_mean 10.0000
_diffrn_detector_type HyPix
_diffrn_measured_fraction_theta_full 0.9564
_diffrn_measured_fraction_theta_max 0.9564
_diffrn_measurement_details
;
List of Runs (angles in degrees, time in seconds):

  # Type    Start    End  Width  t~exp~   \w     \q     \k     \f   Frames
#--------------------------------------------------------------------------
  1  \w   -114.00 -72.00   0.50    0.05    --  -46.57-139.00-106.00   84
  2  \w   -108.00 -83.00   0.50    0.05    --  -46.57-125.00 -60.00   50
  3  \w   -120.00 -89.00   0.50    0.11    -- -102.00 -45.00 -30.00   62
  4  \w   -129.00-103.00   0.50    0.11    -- -102.00 -30.00 -30.00   52
  5  \w   -127.00-100.00   0.50    0.11    -- -102.00 -30.00 -60.00   54
  6  \w   -153.00-125.00   0.50    0.11    -- -102.00 -45.00 -30.00   56
  7  \w   -174.00 -90.00   0.50    0.11    -- -102.00 -45.00-120.00  168
  8  \w   -144.00-119.00   0.50    0.11    -- -102.00-139.00-106.00   50
  9  \w   -175.00-131.00   0.50    0.11    -- -102.00 -30.00 -60.00   88
 10  \w    -67.00 -39.00   0.50    0.11    -- -102.00  61.00   0.00   56
 11  \w    -85.00 -60.00   0.50    0.05    --  -46.57 139.00 -46.00   50
 12  \w   -112.00 -80.00   0.50    0.11    -- -102.00 125.00-120.00   64
 13  \w    -66.00 -41.00   0.50    0.11    -- -102.00 125.00-120.00   50
 14  \w    -69.00 -34.00   0.50    0.11    -- -102.00  61.00-180.00   70
 15  \w    -24.00  29.00   0.50    0.05    --  -46.57  19.00 -30.00  106
 16  \w     69.00 119.00   0.50    0.05    --   46.57 139.00 -46.00  100
 17  \w     97.00 122.00   0.50    0.11    --  104.61 139.00 -46.00   50
 18  \w     93.00 173.00   0.50    0.11    --  104.61  45.00  60.00  160
 19  \w     83.00 108.00   0.50    0.11    --  104.61 -77.00  60.00   50
 20  \w     74.00 105.00   0.50    0.11    --  104.61 -94.00  90.00   62
 21  \w     42.00  71.00   0.50    0.11    --  104.61 -61.00  60.00   58
 22  \w     41.00  71.00   0.50    0.11    --  104.61 -77.00  60.00   60
 23  \w     32.00 110.00   0.50    0.11    --  104.61-130.00  67.00  156
 24  \w     53.00  93.00   0.50    0.11    --  104.61-125.00 -30.00   80
 25  \w     56.00 107.00   0.50    0.11    --  104.61 -77.00-120.00  102
 26  \w     56.00  95.00   0.50    0.05    --   46.57-139.00-106.00   78
 27  \w     34.00 117.00   0.50    0.11    --  104.61-139.00-106.00  166
 28  \w     28.00  96.00   0.50    0.05    --   46.57-130.00  67.00  136
 29  \w     33.00  73.00   0.50    0.11    --  104.61 -61.00  90.00   80
 30  \w     32.00  71.00   0.50    0.11    --  104.61 -61.00 150.00   78
 31  \w     45.00 111.00   0.50    0.11    --  104.61-125.00  90.00  132
 32  \w     34.00  80.00   0.50    0.11    --  104.61 -77.00-150.00   92
 33  \w    -27.00   8.00   0.50    0.05    --   46.57 -19.00 -90.00   70
 34  \w    -23.00  28.00   0.50    0.05    --   46.57 -19.00 120.00  102
 35  \w    -79.00 -54.00   0.50    0.05    --  -46.57 130.00 139.00   50
 36  \w   -111.00 -70.00   0.50    0.11    -- -102.00 130.00 139.00   82
 37  \w   -122.00 -45.00   0.50    0.11    -- -102.00 139.00 -46.00  154
 38  \w   -107.00 -45.00   0.50    0.11    -- -102.00 125.00 -90.00  124
 39  \w   -123.00 -92.00   0.50    0.11    -- -102.00 -45.00 150.00   62
 40  \w   -118.00 -46.00   0.50    0.05    --  -46.57 -77.00  90.00  144
 41  \w   -104.00 -76.00   0.50    0.05    --  -46.57-130.00  67.00   56
 42  \w   -132.00 -99.00   0.50    0.11    -- -102.00-130.00  67.00   66
 43  \w   -175.00 -89.00   0.50    0.11    -- -102.00 -15.00 120.00  172
 44  \w     81.00 106.00   0.50    0.11    --  104.61 130.00 139.00   50
;
_diffrn_measurement_device 'four-circle diffractometer'
_diffrn_measurement_device_type 'XtaLAB Synergy R, DW system, HyPix'
_diffrn_measurement_method '\w scans'
_diffrn_orient_matrix_type 'CrysAlisPro convention (1999,Acta A55,543-557)'
_diffrn_orient_matrix_UB_11 -0.0605047000
_diffrn_orient_matrix_UB_12 -0.1101816000
_diffrn_orient_matrix_UB_13 0.0187490000
_diffrn_orient_matrix_UB_21 0.0085864000
_diffrn_orient_matrix_UB_22 -0.0170529000
_diffrn_orient_matrix_UB_23 -0.0789638000
_diffrn_orient_matrix_UB_31 0.1275960000
_diffrn_orient_matrix_UB_32 -0.0854408000
_diffrn_orient_matrix_UB_33 0.0028899000
_diffrn_radiation_monochromator mirror
_diffrn_radiation_probe x-ray
_diffrn_radiation_type 'Cu K\a'
_diffrn_radiation_wavelength 1.54184
_diffrn_reflns_av_R_equivalents 0.0377
_diffrn_reflns_av_unetI/netI 0.0354
_diffrn_reflns_limit_h_max 14
_diffrn_reflns_limit_h_min -13
_diffrn_reflns_limit_k_max 14
_diffrn_reflns_limit_k_min -14
_diffrn_reflns_limit_l_max 24
_diffrn_reflns_limit_l_min -23
_diffrn_reflns_number 32523
_diffrn_reflns_theta_full 76.4212
_diffrn_reflns_theta_max 76.42
_diffrn_reflns_theta_min 4.03
_diffrn_source 'Rotating-anode X-ray tube'
_diffrn_source_type 'Rigaku (Cu) X-ray Source'
_exptl_absorpt_coefficient_mu 3.593
_exptl_absorpt_correction_T_max 1.00000
_exptl_absorpt_correction_T_min 0.67347
_exptl_absorpt_correction_type multi-scan
_exptl_absorpt_process_details
;
CrysAlisPro 1.171.40.54a (Rigaku Oxford Diffraction, 2019)
Empirical absorption correction using spherical harmonics,
 implemented in SCALE3 ABSPACK scaling algorithm.
;
_exptl_crystal_colour yellow
_exptl_crystal_colour_primary yellow
_exptl_crystal_density_diffrn 1.4114
_exptl_crystal_description block
_exptl_crystal_F_000 1054.0329
_exptl_crystal_recrystallization_method 'Re-crystallisation from solvent: acetone, CH2Cl2, diethylether'
_exptl_crystal_size_max 0.42
_exptl_crystal_size_mid 0.24
_exptl_crystal_size_min 0.06
_refine_diff_density_max 0.2891
_refine_diff_density_min -0.4457
_refine_diff_density_rms 0.0521
_refine_ls_d_res_high 0.7931
_refine_ls_d_res_low 10.9674
_refine_ls_extinction_expression Fc^*^=kFc[1+0.001xFc^2^\l^3^/sin(2\q)]^-1/4^
_refine_ls_goodness_of_fit_ref 0.8828
_refine_ls_hydrogen_treatment constr
_refine_ls_matrix_type full
_refine_ls_number_constraints 103
_refine_ls_number_parameters 597
_refine_ls_number_reflns 9485
_refine_ls_number_restraints 0
_refine_ls_restrained_S_all 0.8828
_refine_ls_R_factor_all 0.0376
_refine_ls_R_factor_gt 0.0354
_refine_ls_shift/su_max 0.0113
_refine_ls_shift/su_mean 0.0002
_refine_ls_structure_factor_coef Fsqd
_refine_ls_weighting_details 'w=1/[\s^2^(Fo^2^)+(0.0684P)^2^+0.9474P] where P=(Fo^2^+2Fc^2^)/3'
_refine_ls_weighting_scheme calc
_refine_ls_wR_factor_gt 0.0970
_refine_ls_wR_factor_ref 0.0988
_reflns_Friedel_coverage 0.0
_reflns_limit_h_max 14
_reflns_limit_h_min -13
_reflns_limit_k_max 14
_reflns_limit_k_min -13
_reflns_limit_l_max 24
_reflns_limit_l_min 0
_reflns_number_gt 8895
_reflns_number_total 9485
_reflns_threshold_expression I>=2u(I)
_cod_data_source_file d0sc06876d3.cif
_cod_data_source_block 1PF6-A_153K
_cod_depositor_comments 'Adding full bibliography for 1560152--1560177.cif.'
_cod_database_code 1560162
_diffrn_oxdiff_digest_frames
;
01af902563cf4016f4e9233bcb41a1253e00083d064
;
_reflns_odcompleteness_completeness 99.94
_reflns_odcompleteness_iscentric 1
_reflns_odcompleteness_theta 66.97
_olex2_refinement_description
;
1. Fixed Uiso
 At 1.2 times of:
  All C(H) groups, All C(H,H) groups, All N(H,H) groups
 At 1.5 times of:
  All C(H,H,H) groups
2.a Secondary CH2 refined with riding coordinates:
 N1(H1a,H1b), C36(H36a,H36b), C37(H37a,H37b), C35(H35a,H35b), C8(H8a,H8b),
 C44(H44a,H44b), C7(H7a,H7b), C34(H34a,H34b), C22(H22a,H22b), C45(H45a,H45b),
 C23(H23a,H23b), C20(H20a,H20b), C21(H21a,H21b), C33(H33a,H33b), C31(H31a,H31b),
  C32(H32a,H32b), C46(H46a,H46b), C47(H47a,H47b), C30(H30a,H30b)
2.b Aromatic/amide H refined with riding coordinates:
 C42(H42), C6(H6), C10(H10), C5(H5), C39(H39), C18(H18), C17(H17), C41(H41),
 C40(H40), C14(H14), C28(H28), C13(H13), C16(H16), C3(H3), C11(H11), C2(H2),
 C12(H12), C15(H15), C25(H25), C27(H27), C26(H26)
2.c Idealised Me refined as rotating group:
 C19(H19a,H19b,H19c)
;
_olex2_submission_special_instructions 'No special instructions were received'
_oxdiff_exptl_absorpt_empirical_details
;
Empirical correction (ABSPACK) includes:
- Absorption correction using spherical harmonics
- Frame scaling
;
_oxdiff_exptl_absorpt_empirical_full_max 1.544
_oxdiff_exptl_absorpt_empirical_full_min 0.576

loop_
_space_group_symop_id
_space_group_symop_operation_xyz
1 x,y,z
2 -x,-y,-z

loop_
_atom_site_label
_atom_site_type_symbol
_atom_site_fract_x
_atom_site_fract_y
_atom_site_fract_z
_atom_site_U_iso_or_equiv
_atom_site_adp_type
_atom_site_occupancy
_atom_site_refinement_flags_posn
Fe1 Fe 0.82614(2) 0.18267(2) 0.081170(12) 0.02470(8) Uani 1.000000 .
P1 P 0.08405(4) 0.79541(4) 0.21680(2) 0.02668(10) Uani 1.000000 .
F5 F 0.21831(9) 0.72056(10) 0.22963(6) 0.0420(3) Uani 1.000000 .
F1 F 0.07293(10) 0.69729(11) 0.16596(6) 0.0471(3) Uani 1.000000 .
O7 O 0.27850(10) 0.31512(10) 0.55879(6) 0.0278(2) Uani 1.000000 .
O8 O 0.51061(10) 0.13834(10) 0.44158(6) 0.0263(2) Uani 1.000000 .
F4 F 0.02563(11) 0.71929(12) 0.28274(6) 0.0490(3) Uani 1.000000 .
O9 O 0.59118(11) 0.00373(10) 0.33645(6) 0.0284(2) Uani 1.000000 .
F3 F -0.05079(10) 0.86954(11) 0.20413(7) 0.0488(3) Uani 1.000000 .
O2 O 0.35307(10) 0.40197(10) 0.09682(6) 0.0300(2) Uani 1.000000 .
O3 O 0.48475(11) 0.53534(11) 0.16656(6) 0.0316(3) Uani 1.000000 .
O10 O 0.47085(11) -0.02579(10) 0.21998(6) 0.0295(2) Uani 1.000000 .
F6 F 0.09406(11) 0.89314(11) 0.26758(7) 0.0519(3) Uani 1.000000 .
O1 O 0.32782(12) 0.15461(11) 0.12948(6) 0.0346(3) Uani 1.000000 .
O6 O 0.17002(11) 0.53741(10) 0.48294(6) 0.0335(3) Uani 1.000000 .
F2 F 0.14232(12) 0.87092(13) 0.15079(6) 0.0552(3) Uani 1.000000 .
O5 O 0.36312(12) 0.66426(11) 0.39927(7) 0.0381(3) Uani 1.000000 .
O4 O 0.53327(12) 0.52218(12) 0.29412(6) 0.0361(3) Uani 1.000000 .
N1 N 0.47167(11) 0.23272(11) 0.22101(6) 0.0224(3) Uani 1.000000 .
H1a H 0.43181(11) 0.27088(11) 0.18470(6) 0.0269(3) Uiso 1.000000 R
H1b H 0.46739(11) 0.15382(11) 0.22453(6) 0.0269(3) Uiso 1.000000 R
C9 C 0.65872(14) 0.18422(14) 0.13843(8) 0.0256(3) Uani 1.000000 .
C38 C 0.63254(14) 0.08165(13) 0.43659(8) 0.0240(3) Uani 1.000000 .
C43 C 0.67661(14) 0.01025(13) 0.37923(8) 0.0247(3) Uani 1.000000 .
C36 C 0.32672(14) 0.25205(14) 0.49760(8) 0.0241(3) Uani 1.000000 .
H36a H 0.28686(14) 0.18525(14) 0.49645(8) 0.0289(4) Uiso 1.000000 R
H36b H 0.31403(14) 0.30675(14) 0.45538(8) 0.0289(4) Uiso 1.000000 R
C37 C 0.46199(14) 0.20445(14) 0.50203(8) 0.0249(3) Uani 1.000000 .
H37a H 0.47459(14) 0.15144(14) 0.54488(8) 0.0299(4) Uiso 1.000000 R
H37b H 0.50210(14) 0.27144(14) 0.50207(8) 0.0299(4) Uiso 1.000000 R
C1 C 0.27440(14) 0.28149(14) 0.29841(8) 0.0259(3) Uani 1.000000 .
C42 C 0.79900(15) -0.04933(14) 0.36942(9) 0.0302(3) Uani 1.000000 .
H42 H 0.82864(15) -0.09537(14) 0.33100(9) 0.0362(4) Uiso 1.000000 R
C6 C 0.18412(15) 0.38287(15) 0.28165(9) 0.0304(3) Uani 1.000000 .
H6 H 0.20530(15) 0.45703(15) 0.26623(9) 0.0365(4) Uiso 1.000000 R
C35 C 0.14936(14) 0.36606(15) 0.56306(9) 0.0288(3) Uani 1.000000 .
H35a H 0.11551(14) 0.33519(15) 0.52722(9) 0.0346(4) Uiso 1.000000 R
H35b H 0.10947(14) 0.34111(15) 0.60876(9) 0.0346(4) Uiso 1.000000 R
C8 C 0.60405(14) 0.24056(14) 0.20510(8) 0.0251(3) Uani 1.000000 .
H8a H 0.61009(14) 0.32526(14) 0.20059(8) 0.0301(4) Uiso 1.000000 R
H8b H 0.64861(14) 0.19840(14) 0.24341(8) 0.0301(4) Uiso 1.000000 R
C10 C 0.64460(14) 0.23973(16) 0.06858(8) 0.0291(3) Uani 1.000000 .
H10 H 0.60359(14) 0.31928(16) 0.05689(8) 0.0349(4) Uiso 1.000000 R
C29 C 0.61843(14) 0.56004(14) 0.24376(9) 0.0269(3) Uani 1.000000 .
C5 C 0.06168(16) 0.37409(16) 0.28782(9) 0.0335(4) Uani 1.000000 .
H5 H 0.00228(16) 0.44272(16) 0.27610(9) 0.0402(4) Uiso 1.000000 R
C39 C 0.71107(15) 0.08889(15) 0.48383(9) 0.0290(3) Uani 1.000000 .
H39 H 0.68200(15) 0.13511(15) 0.52221(9) 0.0348(4) Uiso 1.000000 R
C18 C 0.97696(15) 0.16562(17) 0.13209(9) 0.0344(4) Uani 1.000000 .
H18 H 0.99107(15) 0.12200(17) 0.17519(9) 0.0413(4) Uiso 1.000000 R
C24 C 0.58938(15) 0.57126(15) 0.17468(9) 0.0293(3) Uani 1.000000 .
C44 C 0.61437(16) -0.10715(14) 0.30210(8) 0.0291(3) Uani 1.000000 .
H44a H 0.67816(16) -0.10614(14) 0.26241(8) 0.0350(4) Uiso 1.000000 R
H44b H 0.64158(16) -0.17681(14) 0.33478(8) 0.0350(4) Uiso 1.000000 R
C17 C 1.01116(15) 0.11872(19) 0.06509(10) 0.0364(4) Uani 1.000000 .
H17 H 1.05096(15) 0.03908(19) 0.05656(10) 0.0437(5) Uiso 1.000000 R
C4 C 0.02678(15) 0.26530(16) 0.31105(8) 0.0300(3) Uani 1.000000 .
C7 C 0.40741(15) 0.28787(15) 0.28760(8) 0.0278(3) Uani 1.000000 .
H7a H 0.44698(15) 0.24449(15) 0.32745(8) 0.0333(4) Uiso 1.000000 R
H7b H 0.41372(15) 0.37230(15) 0.28499(8) 0.0333(4) Uiso 1.000000 R
C34 C 0.12390(15) 0.50233(15) 0.55284(9) 0.0305(3) Uani 1.000000 .
H34a H 0.16327(15) 0.53358(15) 0.58601(9) 0.0366(4) Uiso 1.000000 R
H34b H 0.03618(15) 0.53567(15) 0.56116(9) 0.0366(4) Uiso 1.000000 R
C41 C 0.87763(15) -0.04069(16) 0.41662(10) 0.0341(4) Uani 1.000000 .
H41 H 0.95990(15) -0.08049(16) 0.40961(10) 0.0410(4) Uiso 1.000000 R
C40 C 0.83394(15) 0.02697(16) 0.47406(10) 0.0342(4) Uani 1.000000 .
H40 H 0.88639(15) 0.03125(16) 0.50619(10) 0.0411(4) Uiso 1.000000 R
C14 C 0.91768(17) 0.29012(18) 0.12227(10) 0.0374(4) Uani 1.000000 .
H14 H 0.88549(17) 0.34241(18) 0.15761(10) 0.0449(5) Uiso 1.000000 R
C28 C 0.72527(16) 0.58831(16) 0.25652(10) 0.0345(4) Uani 1.000000 .
H28 H 0.74560(16) 0.57855(16) 0.30223(10) 0.0414(4) Uiso 1.000000 R
C13 C 0.72641(15) 0.06215(15) 0.13222(10) 0.0335(4) Uani 1.000000 .
H13 H 0.74886(15) 0.00485(15) 0.16933(10) 0.0402(4) Uiso 1.000000 R
C22 C 0.32094(18) 0.53034(16) 0.10353(10) 0.0371(4) Uani 1.000000 .
H22a H 0.27627(18) 0.57179(16) 0.06512(10) 0.0445(5) Uiso 1.000000 R
H22b H 0.26844(18) 0.54703(16) 0.14755(10) 0.0445(5) Uiso 1.000000 R
C45 C 0.49783(17) -0.11615(14) 0.27728(9) 0.0327(4) Uani 1.000000 .
H45a H 0.43113(17) -0.10361(14) 0.31560(9) 0.0392(4) Uiso 1.000000 R
H45b H 0.50632(17) -0.19672(14) 0.26199(9) 0.0392(4) Uiso 1.000000 R
C23 C 0.43516(19) 0.57588(16) 0.10200(9) 0.0366(4) Uani 1.000000 .
H23a H 0.41656(19) 0.66427(16) 0.09580(9) 0.0439(5) Uiso 1.000000 R
H23b H 0.49454(19) 0.54522(16) 0.06281(9) 0.0439(5) Uiso 1.000000 R
C16 C 0.97367(16) 0.2154(2) 0.01313(10) 0.0393(4) Uani 1.000000 .
H16 H 0.98485(16) 0.2104(2) -0.03537(10) 0.0471(5) Uiso 1.000000 R
C3 C 0.11773(17) 0.16497(16) 0.32933(11) 0.0383(4) Uani 1.000000 .
H3 H 0.09639(17) 0.09122(16) 0.34569(11) 0.0460(5) Uiso 1.000000 R
C20 C 0.29371(17) 0.22789(17) 0.06771(9) 0.0350(4) Uani 1.000000 .
H20a H 0.36360(17) 0.22057(17) 0.03123(9) 0.0420(5) Uiso 1.000000 R
H20b H 0.22888(17) 0.20084(17) 0.05043(9) 0.0420(5) Uiso 1.000000 R
C21 C 0.25004(15) 0.35756(17) 0.08464(9) 0.0346(4) Uani 1.000000 .
H21a H 0.18966(15) 0.36304(17) 0.12629(9) 0.0415(4) Uiso 1.000000 R
H21b H 0.21182(15) 0.40635(17) 0.04572(9) 0.0415(4) Uiso 1.000000 R
C11 C 0.70415(16) 0.15211(19) 0.02023(10) 0.0372(4) Uani 1.000000 .
H11 H 0.70958(16) 0.16433(19) -0.02865(10) 0.0447(5) Uiso 1.000000 R
C33 C 0.16599(17) 0.66443(16) 0.47166(11) 0.0407(4) Uani 1.000000 .
H33a H 0.08136(17) 0.70967(16) 0.47401(11) 0.0489(5) Uiso 1.000000 R
H33b H 0.20372(17) 0.68952(16) 0.50793(11) 0.0489(5) Uiso 1.000000 R
C2 C 0.23949(16) 0.17292(16) 0.32361(10) 0.0365(4) Uani 1.000000 .
H2 H 0.29845(16) 0.10492(16) 0.33676(10) 0.0438(5) Uiso 1.000000 R
C31 C 0.41933(18) 0.53844(16) 0.40675(9) 0.0363(4) Uani 1.000000 .
H31a H 0.42355(18) 0.51130(16) 0.45617(9) 0.0435(5) Uiso 1.000000 R
H31b H 0.37166(18) 0.49133(16) 0.38800(9) 0.0435(5) Uiso 1.000000 R
C12 C 0.75358(17) 0.04323(17) 0.05958(11) 0.0404(4) Uani 1.000000 .
H12 H 0.79683(17) -0.02897(17) 0.04093(11) 0.0485(5) Uiso 1.000000 R
C15 C 0.91627(18) 0.32067(19) 0.04883(11) 0.0419(4) Uani 1.000000 .
H15 H 0.88322(18) 0.39698(19) 0.02763(11) 0.0503(5) Uiso 1.000000 R
C19 C -0.10509(16) 0.25478(18) 0.31664(10) 0.0381(4) Uani 1.000000 .
H19a H -0.1369(5) 0.2426(14) 0.36538(10) 0.0572(6) Uiso 1.000000 GR
H19b H -0.1529(3) 0.3283(6) 0.2958(7) 0.0572(6) Uiso 1.000000 GR
H19c H -0.1094(2) 0.1868(9) 0.2923(7) 0.0572(6) Uiso 1.000000 GR
C32 C 0.23371(19) 0.69075(18) 0.40043(11) 0.0430(4) Uani 1.000000 .
H32a H 0.20594(19) 0.77623(18) 0.38512(11) 0.0516(5) Uiso 1.000000 R
H32b H 0.21326(19) 0.64313(18) 0.36701(11) 0.0516(5) Uiso 1.000000 R
C46 C 0.3731(2) -0.04647(18) 0.18623(11) 0.0431(5) Uani 1.000000 .
H46a H 0.3874(2) -0.13207(18) 0.17847(11) 0.0518(5) Uiso 1.000000 R
H46b H 0.2956(2) -0.02463(18) 0.21616(11) 0.0518(5) Uiso 1.000000 R
C47 C 0.3678(2) 0.02961(18) 0.11702(10) 0.0444(5) Uani 1.000000 .
H47a H 0.3114(2) 0.00670(18) 0.09038(10) 0.0533(6) Uiso 1.000000 R
H47b H 0.4484(2) 0.01565(18) 0.08966(10) 0.0533(6) Uiso 1.000000 R
C30 C 0.54635(18) 0.52040(18) 0.36703(9) 0.0383(4) Uani 1.000000 .
H30a H 0.59657(18) 0.44302(18) 0.38305(9) 0.0460(5) Uiso 1.000000 R
H30b H 0.58509(18) 0.58520(18) 0.37430(9) 0.0460(5) Uiso 1.000000 R
C25 C 0.6668(2) 0.6150(2) 0.12051(11) 0.0480(5) Uani 1.000000 .
H25 H 0.6477(2) 0.6242(2) 0.07455(11) 0.0577(6) Uiso 1.000000 R
C27 C 0.80280(19) 0.63142(19) 0.20117(13) 0.0484(5) Uani 1.000000 .
H27 H 0.87461(19) 0.65063(19) 0.20996(13) 0.0581(6) Uiso 1.000000 R
C26 C 0.7733(2) 0.6454(2) 0.13424(14) 0.0590(6) Uani 1.000000 .
H26 H 0.8245(2) 0.6753(2) 0.09745(14) 0.0708(7) Uiso 1.000000 R

loop_
_atom_site_aniso_label
_atom_site_aniso_U_11
_atom_site_aniso_U_22
_atom_site_aniso_U_33
_atom_site_aniso_U_12
_atom_site_aniso_U_13
_atom_site_aniso_U_23
Fe1 0.02063(13) 0.02757(13) 0.02407(13) -0.00362(9) -0.00068(9) -0.00084(9)
P1 0.0236(2) 0.0295(2) 0.0254(2) -0.00381(15) -0.00151(15) -0.00226(15)
F5 0.0271(5) 0.0495(6) 0.0479(6) 0.0002(4) -0.0102(4) -0.0089(5)
F1 0.0323(5) 0.0608(7) 0.0529(7) -0.0085(5) -0.0042(5) -0.0290(6)
O7 0.0241(5) 0.0319(6) 0.0259(5) -0.0005(4) -0.0028(4) -0.0082(4)
O8 0.0242(5) 0.0303(5) 0.0236(5) -0.0016(4) -0.0028(4) -0.0084(4)
F4 0.0465(6) 0.0594(7) 0.0398(6) -0.0197(5) -0.0004(5) 0.0116(5)
O9 0.0344(6) 0.0241(5) 0.0261(5) -0.0013(4) -0.0068(4) -0.0066(4)
F3 0.0313(6) 0.0472(6) 0.0616(7) 0.0052(5) -0.0100(5) -0.0014(5)
O2 0.0254(5) 0.0295(6) 0.0356(6) -0.0010(4) -0.0098(5) -0.0075(5)
O3 0.0333(6) 0.0382(6) 0.0248(6) -0.0097(5) -0.0086(5) 0.0013(5)
O10 0.0406(6) 0.0245(5) 0.0278(6) -0.0128(5) -0.0121(5) 0.0011(4)
F6 0.0508(7) 0.0514(7) 0.0578(7) -0.0122(5) -0.0015(6) -0.0278(6)
O1 0.0441(7) 0.0394(7) 0.0263(6) -0.0164(5) -0.0142(5) 0.0001(5)
O6 0.0408(7) 0.0287(6) 0.0332(6) -0.0115(5) -0.0070(5) -0.0006(5)
F2 0.0534(7) 0.0749(9) 0.0387(6) -0.0279(6) -0.0045(5) 0.0171(6)
O5 0.0436(7) 0.0354(6) 0.0393(7) -0.0174(5) -0.0018(5) -0.0054(5)
O4 0.0389(7) 0.0536(8) 0.0233(6) -0.0249(6) -0.0019(5) -0.0063(5)
N1 0.0220(6) 0.0240(6) 0.0218(6) -0.0043(5) -0.0029(5) -0.0053(5)
C9 0.0216(7) 0.0265(7) 0.0276(8) -0.0042(6) -0.0005(6) -0.0031(6)
C38 0.0221(7) 0.0218(7) 0.0268(7) -0.0045(5) -0.0005(6) -0.0007(6)
C43 0.0283(8) 0.0214(7) 0.0238(7) -0.0061(6) -0.0015(6) -0.0005(5)
C36 0.0258(7) 0.0253(7) 0.0210(7) -0.0046(6) -0.0029(6) -0.0035(6)
C37 0.0256(7) 0.0269(7) 0.0223(7) -0.0046(6) -0.0017(6) -0.0062(6)
C1 0.0281(8) 0.0293(8) 0.0195(7) -0.0058(6) 0.0014(6) -0.0055(6)
C42 0.0298(8) 0.0250(7) 0.0326(8) -0.0036(6) 0.0031(6) -0.0036(6)
C6 0.0330(8) 0.0256(8) 0.0300(8) -0.0064(6) 0.0041(6) -0.0018(6)
C35 0.0224(7) 0.0336(8) 0.0287(8) -0.0052(6) 0.0008(6) -0.0026(6)
C8 0.0221(7) 0.0301(8) 0.0244(7) -0.0086(6) -0.0024(6) -0.0026(6)
C10 0.0229(7) 0.0382(9) 0.0247(8) -0.0021(6) -0.0037(6) -0.0054(6)
C29 0.0258(7) 0.0227(7) 0.0321(8) -0.0064(6) -0.0011(6) -0.0030(6)
C5 0.0295(8) 0.0319(8) 0.0331(9) -0.0002(7) 0.0018(7) 0.0005(7)
C39 0.0284(8) 0.0291(8) 0.0311(8) -0.0078(6) -0.0041(6) -0.0057(6)
C18 0.0268(8) 0.0456(10) 0.0294(8) -0.0057(7) -0.0060(6) 0.0010(7)
C24 0.0294(8) 0.0263(7) 0.0311(8) -0.0055(6) -0.0030(6) 0.0001(6)
C44 0.0425(9) 0.0207(7) 0.0218(7) -0.0011(6) -0.0036(6) -0.0044(6)
C17 0.0211(8) 0.0500(11) 0.0351(9) -0.0042(7) 0.0004(6) -0.0035(8)
C4 0.0290(8) 0.0370(9) 0.0236(7) -0.0081(7) 0.0034(6) -0.0080(6)
C7 0.0299(8) 0.0342(8) 0.0204(7) -0.0080(6) -0.0001(6) -0.0089(6)
C34 0.0266(8) 0.0323(8) 0.0316(8) -0.0017(6) -0.0044(6) -0.0068(6)
C41 0.0236(8) 0.0307(8) 0.0453(10) -0.0032(6) -0.0007(7) -0.0020(7)
C40 0.0263(8) 0.0362(9) 0.0424(10) -0.0088(7) -0.0081(7) -0.0038(7)
C14 0.0342(9) 0.0434(10) 0.0391(10) -0.0144(8) -0.0069(7) -0.0070(8)
C28 0.0287(8) 0.0302(8) 0.0462(10) -0.0074(7) -0.0093(7) -0.0027(7)
C13 0.0277(8) 0.0258(8) 0.0428(10) -0.0049(6) 0.0058(7) -0.0009(7)
C22 0.0422(10) 0.0304(8) 0.0365(9) 0.0074(7) -0.0183(8) -0.0090(7)
C45 0.0484(10) 0.0215(7) 0.0298(8) -0.0106(7) -0.0080(7) 0.0007(6)
C23 0.0540(11) 0.0265(8) 0.0302(8) -0.0042(7) -0.0182(8) 0.0008(6)
C16 0.0308(9) 0.0621(12) 0.0262(8) -0.0191(8) 0.0010(7) 0.0028(8)
C3 0.0355(9) 0.0275(8) 0.0495(11) -0.0094(7) 0.0045(8) -0.0009(7)
C20 0.0403(9) 0.0443(10) 0.0270(8) -0.0167(8) -0.0154(7) -0.0000(7)
C21 0.0256(8) 0.0475(10) 0.0324(9) -0.0066(7) -0.0116(7) -0.0027(7)
C11 0.0302(8) 0.0537(11) 0.0310(9) -0.0116(8) -0.0009(7) -0.0164(8)
C33 0.0329(9) 0.0295(9) 0.0598(12) -0.0070(7) -0.0097(8) 0.0015(8)
C2 0.0317(9) 0.0281(8) 0.0442(10) -0.0017(7) 0.0012(7) 0.0014(7)
C31 0.0527(11) 0.0367(9) 0.0229(8) -0.0180(8) -0.0024(7) -0.0026(7)
C12 0.0343(9) 0.0363(9) 0.0514(11) -0.0116(7) 0.0121(8) -0.0213(8)
C15 0.0393(10) 0.0436(10) 0.0470(11) -0.0214(8) -0.0119(8) 0.0119(8)
C19 0.0328(9) 0.0479(10) 0.0341(9) -0.0117(8) 0.0030(7) -0.0082(8)
C32 0.0507(11) 0.0395(10) 0.0446(11) -0.0177(8) -0.0239(9) 0.0112(8)
C46 0.0604(12) 0.0377(9) 0.0440(10) -0.0271(9) -0.0242(9) 0.0007(8)
C47 0.0676(13) 0.0398(10) 0.0352(10) -0.0200(9) -0.0234(9) -0.0037(8)
C30 0.0468(10) 0.0464(10) 0.0261(8) -0.0144(8) -0.0097(7) -0.0054(7)
C25 0.0529(12) 0.0545(12) 0.0374(10) -0.0219(10) -0.0016(9) 0.0093(9)
C27 0.0347(10) 0.0441(11) 0.0694(14) -0.0191(8) -0.0036(9) 0.0010(10)
C26 0.0512(13) 0.0649(15) 0.0624(15) -0.0328(11) 0.0074(11) 0.0109(11)

loop_
_atom_type_symbol
_atom_type_scat_dispersion_real
_atom_type_scat_dispersion_imag
_atom_type_scat_Cromer_Mann_a1
_atom_type_scat_Cromer_Mann_a2
_atom_type_scat_Cromer_Mann_a3
_atom_type_scat_Cromer_Mann_a4
_atom_type_scat_Cromer_Mann_b1
_atom_type_scat_Cromer_Mann_b2
_atom_type_scat_Cromer_Mann_b3
_atom_type_scat_Cromer_Mann_b4
_atom_type_scat_Cromer_Mann_c
_atom_type_scat_source
_atom_type_scat_dispersion_source
C 0.01920 0.00962 2.31000 1.02000 1.58860 0.86500 20.84390 10.20750 0.56870 51.65120 0.215599998832 'International Tables Volume C Table 6.1.1.4 (pp. 500-502)' 'Henke, Gullikson and Davis, At. Data and Nucl. Data Tables, 1993, 54, 2'
F 0.07537 0.05506 3.53920 2.64120 1.51700 1.02430 10.28250 4.29440 0.26150 26.14760 0.277599990368 'International Tables Volume C Table 6.1.1.4 (pp. 500-502)' 'Henke, Gullikson and Davis, At. Data and Nucl. Data Tables, 1993, 54, 2'
H 0.00000 0.00000 0.49300 0.32291 0.14019 0.04081 10.51090 26.12570 3.14236 57.79970 0.0030380000826 'International Tables Volume C Table 6.1.1.4 (pp. 500-502)' 'Henke, Gullikson and Davis, At. Data and Nucl. Data Tables, 1993, 54, 2'
O 0.05239 0.03377 3.04850 2.28680 1.54630 0.86700 13.27710 5.70110 0.32390 32.90890 0.250800013542 'International Tables Volume C Table 6.1.1.4 (pp. 500-502)' 'Henke, Gullikson and Davis, At. Data and Nucl. Data Tables, 1993, 54, 2'
N 0.03256 0.01839 12.21260 3.13220 2.01250 1.16630 0.00570 9.89330 28.99750 0.58260 -11.5290002823 'International Tables Volume C Table 6.1.1.4 (pp. 500-502)' 'Henke, Gullikson and Davis, At. Data and Nucl. Data Tables, 1993, 54, 2'
P 0.30360 0.43703 6.43450 4.17910 1.78000 1.49080 1.90670 27.15700 0.52600 68.16450 1.11489999294 'International Tables Volume C Table 6.1.1.4 (pp. 500-502)' 'Henke, Gullikson and Davis, At. Data and Nucl. Data Tables, 1993, 54, 2'
Fe -1.15373 3.21308 11.76950 7.35730 3.52220 2.30450 4.76110 0.30720 15.35350 76.88050 1.03690004349 'International Tables Volume C Table 6.1.1.4 (pp. 500-502)' 'Henke, Gullikson and Davis, At. Data and Nucl. Data Tables, 1993, 54, 2'

loop_
_geom_angle_atom_site_label_1
_geom_angle_atom_site_label_2
_geom_angle_atom_site_label_3
_geom_angle
_geom_angle_site_symmetry_1
_geom_angle_site_symmetry_3
_geom_angle_publ_flag
C10 Fe1 C9 41.07(6) . . ?
C18 Fe1 C9 119.67(7) . . ?
C18 Fe1 C10 154.76(7) . . ?
C17 Fe1 C9 151.31(7) . . ?
C17 Fe1 C10 164.19(7) . . ?
C17 Fe1 C18 40.64(7) . . ?
C14 Fe1 C9 110.80(7) . . ?
C14 Fe1 C10 121.66(7) . . ?
C14 Fe1 C18 40.36(7) . . ?
C14 Fe1 C17 68.39(8) . . ?
C13 Fe1 C9 40.81(6) . . ?
C13 Fe1 C10 68.55(7) . . ?
C13 Fe1 C18 107.75(7) . . ?
C13 Fe1 C17 115.99(7) . . ?
C13 Fe1 C14 129.36(8) . . ?
C16 Fe1 C9 167.45(7) . . ?
C16 Fe1 C10 127.83(7) . . ?
C16 Fe1 C18 68.42(7) . . ?
C16 Fe1 C17 40.99(8) . . ?
C16 Fe1 C14 68.40(8) . . ?
C16 Fe1 C13 149.43(8) . . ?
C11 Fe1 C9 68.82(7) . . ?
C11 Fe1 C10 40.68(7) . . ?
C11 Fe1 C18 163.21(8) . . ?
C11 Fe1 C17 125.01(7) . . ?
C11 Fe1 C14 154.13(8) . . ?
C11 Fe1 C13 68.37(8) . . ?
C11 Fe1 C16 106.13(7) . . ?
C12 Fe1 C9 68.41(7) . . ?
C12 Fe1 C10 68.07(7) . . ?
C12 Fe1 C18 126.30(8) . . ?
C12 Fe1 C17 104.91(8) . . ?
C12 Fe1 C14 165.34(8) . . ?
C12 Fe1 C13 40.52(8) . . ?
C12 Fe1 C16 115.73(8) . . ?
C12 Fe1 C11 40.32(8) . . ?
C15 Fe1 C9 130.80(8) . . ?
C15 Fe1 C10 110.42(8) . . ?
C15 Fe1 C18 67.88(7) . . ?
C15 Fe1 C17 68.38(8) . . ?
C15 Fe1 C14 40.41(8) . . ?
C15 Fe1 C13 168.24(8) . . ?
C15 Fe1 C16 40.59(9) . . ?
C15 Fe1 C11 119.04(8) . . ?
C15 Fe1 C12 150.90(8) . . ?
F1 P1 F5 90.45(6) . . ?
F4 P1 F5 90.42(6) . . ?
F4 P1 F1 89.99(7) . . ?
F3 P1 F5 179.59(7) . . ?
F3 P1 F1 89.32(6) . . ?
F3 P1 F4 89.25(7) . . ?
F6 P1 F5 89.90(6) . . ?
F6 P1 F1 179.57(6) . . ?
F6 P1 F4 89.76(7) . . ?
F6 P1 F3 90.33(7) . . ?
F2 P1 F5 89.57(7) . . ?
F2 P1 F1 89.76(7) . . ?
F2 P1 F4 179.75(8) . . ?
F2 P1 F3 90.76(7) . . ?
F2 P1 F6 90.49(8) . . ?
C35 O7 C36 113.47(12) . . ?
C37 O8 C38 116.55(12) . . ?
C44 O9 C43 115.46(12) . . ?
C21 O2 C22 111.49(13) . . ?
C23 O3 C24 116.73(13) . . ?
C46 O10 C45 110.77(13) . . ?
C47 O1 C20 111.64(13) . . ?
C33 O6 C34 112.46(14) . . ?
C32 O5 C31 114.94(14) . . ?
C30 O4 C29 119.61(13) . . ?
H1b N1 H1a 107.7 . . ?
C8 N1 H1a 108.80(8) . . ?
C8 N1 H1b 108.80(8) . . ?
C7 N1 H1a 108.80(8) . . ?
C7 N1 H1b 108.80(8) . . ?
C7 N1 C8 113.78(12) . . ?
C8 C9 Fe1 129.62(11) . . ?
C10 C9 Fe1 69.56(9) . . ?
C10 C9 C8 126.15(14) . . ?
C13 C9 Fe1 69.74(9) . . ?
C13 C9 C8 126.31(15) . . ?
C13 C9 C10 107.37(14) . . ?
C43 C38 O8 115.64(14) . . ?
C39 C38 O8 124.69(14) . . ?
C39 C38 C43 119.66(14) . . ?
C38 C43 O9 115.94(13) . . ?
C42 C43 O9 124.31(14) . . ?
C42 C43 C38 119.74(15) . . ?
H36a C36 O7 110.49(8) . . ?
H36b C36 O7 110.49(8) . . ?
H36b C36 H36a 108.7 . . ?
C37 C36 O7 106.23(12) . . ?
C37 C36 H36a 110.49(8) . . ?
C37 C36 H36b 110.49(8) . . ?
C36 C37 O8 106.59(12) . . ?
H37a C37 O8 110.41(8) . . ?
H37a C37 C36 110.41(8) . . ?
H37b C37 O8 110.41(8) . . ?
H37b C37 C36 110.41(8) . . ?
H37b C37 H37a 108.6 . . ?
C7 C1 C6 120.74(15) . . ?
C2 C1 C6 118.57(15) . . ?
C2 C1 C7 120.67(15) . . ?
H42 C42 C43 119.85(10) . . ?
C41 C42 C43 120.30(15) . . ?
C41 C42 H42 119.85(10) . . ?
H6 C6 C1 119.85(10) . . ?
C5 C6 C1 120.30(15) . . ?
C5 C6 H6 119.85(10) . . ?
H35a C35 O7 109.43(8) . . ?
H35b C35 O7 109.43(8) . . ?
H35b C35 H35a 108.0 . . ?
C34 C35 O7 111.03(13) . . ?
C34 C35 H35a 109.43(9) . . ?
C34 C35 H35b 109.43(9) . . ?
C9 C8 N1 109.52(12) . . ?
H8a C8 N1 109.77(8) . . ?
H8a C8 C9 109.77(9) . . ?
H8b C8 N1 109.77(8) . . ?
H8b C8 C9 109.77(8) . . ?
H8b C8 H8a 108.2 . . ?
C9 C10 Fe1 69.37(9) . . ?
H10 C10 Fe1 126.39(5) . . ?
H10 C10 C9 125.95(9) . . ?
C11 C10 Fe1 69.86(10) . . ?
C11 C10 C9 108.10(15) . . ?
C11 C10 H10 125.95(11) . . ?
C24 C29 O4 114.73(14) . . ?
C28 C29 O4 125.28(16) . . ?
C28 C29 C24 119.98(16) . . ?
H5 C5 C6 119.31(10) . . ?
C4 C5 C6 121.38(15) . . ?
C4 C5 H5 119.31(10) . . ?
H39 C39 C38 119.93(9) . . ?
C40 C39 C38 120.14(15) . . ?
C40 C39 H39 119.93(10) . . ?
H18 C18 Fe1 126.54(5) . . ?
C17 C18 Fe1 69.12(10) . . ?
C17 C18 H18 125.79(11) . . ?
C14 C18 Fe1 70.12(10) . . ?
C14 C18 H18 125.79(11) . . ?
C14 C18 C17 108.43(16) . . ?
C29 C24 O3 115.98(14) . . ?
C25 C24 O3 125.04(17) . . ?
C25 C24 C29 118.98(17) . . ?
H44a C44 O9 110.08(8) . . ?
H44b C44 O9 110.08(8) . . ?
H44b C44 H44a 108.4 . . ?
C45 C44 O9 108.10(13) . . ?
C45 C44 H44a 110.08(9) . . ?
C45 C44 H44b 110.08(9) . . ?
C18 C17 Fe1 70.23(10) . . ?
H17 C17 Fe1 125.57(6) . . ?
H17 C17 C18 126.09(11) . . ?
C16 C17 Fe1 69.69(10) . . ?
C16 C17 C18 107.81(17) . . ?
C16 C17 H17 126.09(11) . . ?
C3 C4 C5 117.79(16) . . ?
C19 C4 C5 121.59(16) . . ?
C19 C4 C3 120.62(16) . . ?
C1 C7 N1 110.75(12) . . ?
H7a C7 N1 109.49(8) . . ?
H7a C7 C1 109.49(9) . . ?
H7b C7 N1 109.49(8) . . ?
H7b C7 C1 109.49(9) . . ?
H7b C7 H7a 108.1 . . ?
C35 C34 O6 108.74(13) . . ?
H34a C34 O6 109.94(9) . . ?
H34a C34 C35 109.94(9) . . ?
H34b C34 O6 109.94(8) . . ?
H34b C34 C35 109.94(9) . . ?
H34b C34 H34a 108.3 . . ?
H41 C41 C42 119.94(10) . . ?
C40 C41 C42 120.12(15) . . ?
C40 C41 H41 119.94(10) . . ?
C41 C40 C39 120.01(16) . . ?
H40 C40 C39 119.99(10) . . ?
H40 C40 C41 119.99(10) . . ?
C18 C14 Fe1 69.52(10) . . ?
H14 C14 Fe1 126.40(5) . . ?
H14 C14 C18 126.18(11) . . ?
C15 C14 Fe1 69.47(10) . . ?
C15 C14 C18 107.63(17) . . ?
C15 C14 H14 126.18(12) . . ?
H28 C28 C29 119.88(11) . . ?
C27 C28 C29 120.25(18) . . ?
C27 C28 H28 119.88(12) . . ?
C9 C13 Fe1 69.45(9) . . ?
H13 C13 Fe1 126.20(5) . . ?
H13 C13 C9 125.99(10) . . ?
C12 C13 Fe1 69.93(10) . . ?
C12 C13 C9 108.02(16) . . ?
C12 C13 H13 125.99(11) . . ?
H22a C22 O2 109.84(8) . . ?
H22b C22 O2 109.84(10) . . ?
H22b C22 H22a 108.3 . . ?
C23 C22 O2 109.20(14) . . ?
C23 C22 H22a 109.84(9) . . ?
C23 C22 H22b 109.84(10) . . ?
C44 C45 O10 109.39(13) . . ?
H45a C45 O10 109.80(9) . . ?
H45a C45 C44 109.80(9) . . ?
H45b C45 O10 109.80(8) . . ?
H45b C45 C44 109.80(9) . . ?
H45b C45 H45a 108.2 . . ?
C22 C23 O3 108.96(15) . . ?
H23a C23 O3 109.89(9) . . ?
H23a C23 C22 109.89(9) . . ?
H23b C23 O3 109.89(9) . . ?
H23b C23 C22 109.89(10) . . ?
H23b C23 H23a 108.3 . . ?
C17 C16 Fe1 69.32(10) . . ?
H16 C16 Fe1 125.97(5) . . ?
H16 C16 C17 126.23(11) . . ?
C15 C16 Fe1 70.05(10) . . ?
C15 C16 C17 107.54(16) . . ?
C15 C16 H16 126.23(11) . . ?
H3 C3 C4 119.38(10) . . ?
C2 C3 C4 121.24(16) . . ?
C2 C3 H3 119.38(10) . . ?
H20a C20 O1 109.88(9) . . ?
H20b C20 O1 109.88(9) . . ?
H20b C20 H20a 108.3 . . ?
C21 C20 O1 109.01(14) . . ?
C21 C20 H20a 109.88(10) . . ?
C21 C20 H20b 109.88(9) . . ?
C20 C21 O2 108.59(14) . . ?
H21a C21 O2 109.97(9) . . ?
H21a C21 C20 109.97(10) . . ?
H21b C21 O2 109.97(9) . . ?
H21b C21 C20 109.97(9) . . ?
H21b C21 H21a 108.4 . . ?
C10 C11 Fe1 69.46(10) . . ?
H11 C11 Fe1 126.15(5) . . ?
H11 C11 C10 126.09(11) . . ?
C12 C11 Fe1 69.87(11) . . ?
C12 C11 C10 107.82(16) . . ?
C12 C11 H11 126.09(10) . . ?
H33a C33 O6 109.89(9) . . ?
H33b C33 O6 109.89(10) . . ?
H33b C33 H33a 108.3 . . ?
C32 C33 O6 108.98(16) . . ?
C32 C33 H33a 109.89(10) . . ?
C32 C33 H33b 109.89(11) . . ?
C3 C2 C1 120.67(16) . . ?
H2 C2 C1 119.66(10) . . ?
H2 C2 C3 119.66(10) . . ?
H31a C31 O5 110.06(9) . . ?
H31b C31 O5 110.06(9) . . ?
H31b C31 H31a 108.4 . . ?
C30 C31 O5 108.19(15) . . ?
C30 C31 H31a 110.06(10) . . ?
C30 C31 H31b 110.06(10) . . ?
C13 C12 Fe1 69.55(10) . . ?
C11 C12 Fe1 69.80(10) . . ?
C11 C12 C13 108.69(15) . . ?
H12 C12 Fe1 126.57(5) . . ?
H12 C12 C13 125.65(11) . . ?
H12 C12 C11 125.65(10) . . ?
C14 C15 Fe1 70.12(10) . . ?
C16 C15 Fe1 69.36(10) . . ?
C16 C15 C14 108.58(17) . . ?
H15 C15 Fe1 126.38(6) . . ?
H15 C15 C14 125.71(12) . . ?
H15 C15 C16 125.71(11) . . ?
H19a C19 C4 109.5 . . ?
H19b C19 C4 109.5 . . ?
H19b C19 H19a 109.5 . . ?
H19c C19 C4 109.5 . . ?
H19c C19 H19a 109.5 . . ?
H19c C19 H19b 109.5 . . ?
C33 C32 O5 113.63(15) . . ?
H32a C32 O5 108.84(9) . . ?
H32a C32 C33 108.84(11) . . ?
H32b C32 O5 108.84(10) . . ?
H32b C32 C33 108.84(11) . . ?
H32b C32 H32a 107.7 . . ?
H46a C46 O10 109.86(10) . . ?
H46b C46 O10 109.86(11) . . ?
H46b C46 H46a 108.3 . . ?
C47 C46 O10 109.12(15) . . ?
C47 C46 H46a 109.86(11) . . ?
C47 C46 H46b 109.86(13) . . ?
C46 C47 O1 109.41(16) . . ?
H47a C47 O1 109.79(9) . . ?
H47a C47 C46 109.79(10) . . ?
H47b C47 O1 109.79(11) . . ?
H47b C47 C46 109.79(13) . . ?
H47b C47 H47a 108.2 . . ?
C31 C30 O4 106.79(14) . . ?
H30a C30 O4 110.37(10) . . ?
H30a C30 C31 110.37(10) . . ?
H30b C30 O4 110.37(9) . . ?
H30b C30 C31 110.37(10) . . ?
H30b C30 H30a 108.6 . . ?
H25 C25 C24 119.76(12) . . ?
C26 C25 C24 120.5(2) . . ?
C26 C25 H25 119.76(13) . . ?
H27 C27 C28 120.05(12) . . ?
C26 C27 C28 119.90(19) . . ?
C26 C27 H27 120.05(12) . . ?
C27 C26 C25 120.37(19) . . ?
H26 C26 C25 119.81(13) . . ?
H26 C26 C27 119.81(12) . . ?

loop_
_geom_bond_atom_site_label_1
_geom_bond_atom_site_label_2
_geom_bond_distance
_geom_bond_site_symmetry_2
_geom_bond_publ_flag
Fe1 C9 2.0391(15) . ?
Fe1 C10 2.0416(16) . ?
Fe1 C18 2.0483(17) . ?
Fe1 C17 2.0337(17) . ?
Fe1 C14 2.0562(18) . ?
Fe1 C13 2.0429(17) . ?
Fe1 C16 2.0385(17) . ?
Fe1 C11 2.0469(18) . ?
Fe1 C12 2.0479(18) . ?
Fe1 C15 2.0476(18) . ?
P1 F5 1.5932(10) . ?
P1 F1 1.6006(11) . ?
P1 F4 1.5976(11) . ?
P1 F3 1.5957(11) . ?
P1 F6 1.5921(12) . ?
P1 F2 1.5940(12) . ?
O7 C36 1.4203(18) . ?
O7 C35 1.4308(18) . ?
O8 C38 1.3702(18) . ?
O8 C37 1.4270(18) . ?
O9 C43 1.3774(19) . ?
O9 C44 1.4384(18) . ?
O2 C22 1.430(2) . ?
O2 C21 1.429(2) . ?
O3 C24 1.371(2) . ?
O3 C23 1.4222(19) . ?
O10 C45 1.4311(19) . ?
O10 C46 1.437(2) . ?
O1 C20 1.417(2) . ?
O1 C47 1.418(2) . ?
O6 C34 1.416(2) . ?
O6 C33 1.420(2) . ?
O5 C31 1.417(2) . ?
O5 C32 1.418(2) . ?
O4 C29 1.3664(19) . ?
O4 C30 1.431(2) . ?
N1 H1a 0.9000 . ?
N1 H1b 0.9000 . ?
N1 C8 1.5017(19) . ?
N1 C7 1.5026(18) . ?
C9 C8 1.485(2) . ?
C9 C10 1.431(2) . ?
C9 C13 1.423(2) . ?
C38 C43 1.406(2) . ?
C38 C39 1.382(2) . ?
C43 C42 1.384(2) . ?
C36 H36a 0.9700 . ?
C36 H36b 0.9700 . ?
C36 C37 1.508(2) . ?
C37 H37a 0.9700 . ?
C37 H37b 0.9700 . ?
C1 C6 1.387(2) . ?
C1 C7 1.503(2) . ?
C1 C2 1.390(2) . ?
C42 H42 0.9300 . ?
C42 C41 1.387(3) . ?
C6 H6 0.9300 . ?
C6 C5 1.395(2) . ?
C35 H35a 0.9700 . ?
C35 H35b 0.9700 . ?
C35 C34 1.497(2) . ?
C8 H8a 0.9700 . ?
C8 H8b 0.9700 . ?
C10 H10 0.9300 . ?
C10 C11 1.421(2) . ?
C29 C24 1.401(2) . ?
C29 C28 1.380(2) . ?
C5 H5 0.9300 . ?
C5 C4 1.385(2) . ?
C39 H39 0.9300 . ?
C39 C40 1.396(2) . ?
C18 H18 0.9300 . ?
C18 C17 1.418(3) . ?
C18 C14 1.416(3) . ?
C24 C25 1.381(3) . ?
C44 H44a 0.9700 . ?
C44 H44b 0.9700 . ?
C44 C45 1.493(2) . ?
C17 H17 0.9300 . ?
C17 C16 1.426(3) . ?
C4 C3 1.392(3) . ?
C4 C19 1.508(2) . ?
C7 H7a 0.9700 . ?
C7 H7b 0.9700 . ?
C34 H34a 0.9700 . ?
C34 H34b 0.9700 . ?
C41 H41 0.9300 . ?
C41 C40 1.382(3) . ?
C40 H40 0.9300 . ?
C14 H14 0.9300 . ?
C14 C15 1.417(3) . ?
C28 H28 0.9300 . ?
C28 C27 1.393(3) . ?
C13 H13 0.9300 . ?
C13 C12 1.417(3) . ?
C22 H22a 0.9700 . ?
C22 H22b 0.9700 . ?
C22 C23 1.492(3) . ?
C45 H45a 0.9700 . ?
C45 H45b 0.9700 . ?
C23 H23a 0.9700 . ?
C23 H23b 0.9700 . ?
C16 H16 0.9300 . ?
C16 C15 1.417(3) . ?
C3 H3 0.9300 . ?
C3 C2 1.386(3) . ?
C20 H20a 0.9700 . ?
C20 H20b 0.9700 . ?
C20 C21 1.493(3) . ?
C21 H21a 0.9700 . ?
C21 H21b 0.9700 . ?
C11 H11 0.9300 . ?
C11 C12 1.411(3) . ?
C33 H33a 0.9700 . ?
C33 H33b 0.9700 . ?
C33 C32 1.501(3) . ?
C2 H2 0.9300 . ?
C31 H31a 0.9700 . ?
C31 H31b 0.9700 . ?
C31 C30 1.502(3) . ?
C12 H12 0.9300 . ?
C15 H15 0.9300 . ?
C19 H19a 0.9600 . ?
C19 H19b 0.9600 . ?
C19 H19c 0.9600 . ?
C32 H32a 0.9700 . ?
C32 H32b 0.9700 . ?
C46 H46a 0.9700 . ?
C46 H46b 0.9700 . ?
C46 C47 1.501(3) . ?
C47 H47a 0.9700 . ?
C47 H47b 0.9700 . ?
C30 H30a 0.9700 . ?
C30 H30b 0.9700 . ?
C25 H25 0.9300 . ?
C25 C26 1.394(3) . ?
C27 H27 0.9300 . ?
C27 C26 1.361(4) . ?
C26 H26 0.9300 . ?
